data_7241055
loop_
_publ_author_name
'Tervola, Essi'
'Truong, Khai-Nghi'
'Ward, Jas S.'
'Priimagi, Arri'
'Rissanen, Kari'

_publ_section_title
;
 Fluorescence enhancement of quinolines by protonation
;
_journal_issue 49
_journal_name_full 'RSC Advances'
_journal_page_first 29385
_journal_page_last 29393
_journal_paper_doi 10.1039/D0RA04691D
_journal_volume 10
_journal_year 2020
_chemical_formula_moiety 'C13 H10 N, 2(C2 H1.50 Br2 O2)'
_chemical_formula_sum 'C17 H13 Br4 N O4'
_chemical_formula_weight 614.92
_chemical_name_common Acridine+Dibromoacetate
_chemical_name_systematic 8
_space_group_crystal_system triclinic
_space_group_IT_number 2
_space_group_name_Hall '-P 1'
_space_group_name_H-M_alt 'P -1'
_atom_sites_solution_hydrogens geom
_audit_creation_method SHELXL-2017/1
_audit_update_record
;
2020-05-04 deposited with the CCDC.	2020-07-24 downloaded from the CCDC.
;
_cell_angle_alpha 103.479(2)
_cell_angle_beta 96.829(3)
_cell_angle_gamma 95.388(3)
_cell_formula_units_Z 1
_cell_length_a 6.3247(2)
_cell_length_b 7.9047(4)
_cell_length_c 10.1134(5)
_cell_measurement_reflns_used 1734
_cell_measurement_temperature 170(2)
_cell_measurement_theta_max 30.999
_cell_measurement_theta_min 0.407
_cell_volume 484.31(4)
_computing_cell_refinement 'HKL Scalepack (Otwinowski & Minor 1997)'
_computing_data_collection 'Collect (Bruker AXS BV, 1997-2004)'
_computing_data_reduction 'HKL Denzo and Scalepack (Otwinowski & Minor 1997)'
_computing_molecular_graphics 'PLATON (Spek, 2009)'
_computing_structure_refinement 'SHELXL-2017/1 (Sheldrick, 2017)'
_computing_structure_solution 'SHELXT 2014/5 (Sheldrick, 2014)'
_diffrn_ambient_temperature 170(2)
_diffrn_measured_fraction_theta_full 0.993
_diffrn_measured_fraction_theta_max 0.994
_diffrn_measurement_device '95mm CCD camera on \k-goniostat'
_diffrn_measurement_device_type KappaCCD
_diffrn_measurement_method CCD
_diffrn_radiation_monochromator 'horizonally mounted graphite crystal'
_diffrn_radiation_type MoK\a
_diffrn_radiation_wavelength 0.71073
_diffrn_reflns_av_R_equivalents 0.0362
_diffrn_reflns_av_unetI/netI 0.0506
_diffrn_reflns_Laue_measured_fraction_full 0.993
_diffrn_reflns_Laue_measured_fraction_max 0.994
_diffrn_reflns_limit_h_max 7
_diffrn_reflns_limit_h_min -7
_diffrn_reflns_limit_k_max 8
_diffrn_reflns_limit_k_min -9
_diffrn_reflns_limit_l_max 12
_diffrn_reflns_limit_l_min -9
_diffrn_reflns_number 4378
_diffrn_reflns_point_group_measured_fraction_full 0.993
_diffrn_reflns_point_group_measured_fraction_max 0.994
_diffrn_reflns_theta_full 25.242
_diffrn_reflns_theta_max 26.248
_diffrn_reflns_theta_min 2.093
_exptl_absorpt_coefficient_mu 8.332
_exptl_absorpt_correction_T_max 0.7462
_exptl_absorpt_correction_T_min 0.3936
_exptl_absorpt_correction_type multi-scan
_exptl_absorpt_process_details SADABS
_exptl_crystal_colour yellow
_exptl_crystal_density_diffrn 2.108
_exptl_crystal_description plate
_exptl_crystal_F_000 294
_exptl_crystal_size_max 0.23
_exptl_crystal_size_mid 0.21
_exptl_crystal_size_min 0.10
_refine_diff_density_max 0.455
_refine_diff_density_min -0.902
_refine_diff_density_rms 0.108
_refine_ls_extinction_method none
_refine_ls_goodness_of_fit_ref 1.031
_refine_ls_hydrogen_treatment constr
_refine_ls_matrix_type full
_refine_ls_number_parameters 118
_refine_ls_number_reflns 1936
_refine_ls_number_restraints 0
_refine_ls_restrained_S_all 1.031
_refine_ls_R_factor_all 0.0521
_refine_ls_R_factor_gt 0.0407
_refine_ls_shift/su_max 0.000
_refine_ls_shift/su_mean 0.000
_refine_ls_structure_factor_coef Fsqd
_refine_ls_weighting_details 'w=1/[\s^2^(Fo^2^)+(0.0123P)^2^+1.5291P] where P=(Fo^2^+2Fc^2^)/3'
_refine_ls_weighting_scheme calc
_refine_ls_wR_factor_gt 0.0904
_refine_ls_wR_factor_ref 0.0955
_reflns_Friedel_coverage 0.000
_reflns_number_gt 1622
_reflns_number_total 1936
_reflns_threshold_expression 'I > 2\s(I)'
_cod_data_source_file d0ra04691d2.cif
_cod_data_source_block 8
_cod_depositor_comments 'Adding full bibliography for 7241053--7241066.cif.'
_cod_database_code 7241055
_shelx_shelxl_version_number 2017/1
_shelx_space_group_comment
;
The symmetry employed for this shelxl refinement is uniquely defined
by the following loop, which should always be used as a source of
symmetry information in preference to the above space-group names.
They are only intended as comments.
;
_shelx_estimated_absorpt_t_min 0.250
_shelx_estimated_absorpt_t_max 0.490

loop_
_space_group_symop_operation_xyz
'x, y, z'
'-x, -y, -z'

loop_
_atom_site_label
_atom_site_type_symbol
_atom_site_fract_x
_atom_site_fract_y
_atom_site_fract_z
_atom_site_U_iso_or_equiv
_atom_site_adp_type
_atom_site_occupancy
_atom_site_site_symmetry_order
_atom_site_calc_flag
_atom_site_refinement_flags_posn
_atom_site_refinement_flags_adp
_atom_site_refinement_flags_occupancy
_atom_site_disorder_assembly
_atom_site_disorder_group
N10 N -0.0058(7) 0.4716(6) 0.1286(4) 0.0371(9) Uani 0.5 1 d . . P A 1
H10 H -0.009671 0.448697 0.225541 0.044 Uiso 0.5 1 calc R U P A 1
C9 C -0.0058(7) 0.4716(6) 0.1286(4) 0.0371(9) Uani 0.5 1 d . . P A 2
H9 H -0.009332 0.450678 0.217155 0.044 Uiso 0.5 1 calc R U P A 2
C1 C 0.3592(9) 0.7018(7) -0.0496(6) 0.0508(13) Uani 1 1 d . . . . .
H1 H 0.366265 0.724319 -0.137320 0.061 Uiso 1 1 calc R U . . .
C2 C 0.5231(9) 0.7678(8) 0.0547(7) 0.0569(15) Uani 1 1 d . . . . .
H2 H 0.644362 0.836845 0.038997 0.068 Uiso 1 1 calc R U . . .
C3 C 0.5177(9) 0.7365(8) 0.1852(6) 0.0570(15) Uani 1 1 d . . . . .
H3 H 0.635571 0.783240 0.255940 0.068 Uiso 1 1 calc R U . . .
C4 C 0.3457(8) 0.6401(7) 0.2115(5) 0.0449(12) Uani 1 1 d . . . . .
H4 H 0.343894 0.619313 0.300200 0.054 Uiso 1 1 calc R U . . .
C4A C 0.1687(7) 0.5703(6) 0.1066(4) 0.0348(10) Uani 1 1 d . . . . .
C9A C 0.1778(8) 0.5992(6) -0.0267(5) 0.0362(10) Uani 1 1 d . . . . .
Br1 Br 0.07881(9) 0.04949(7) 0.18430(5) 0.04916(18) Uani 1 1 d . . . . .
Br2 Br 0.50763(8) 0.19807(8) 0.39603(5) 0.0537(2) Uani 1 1 d . . . . .
O1 O 0.0597(8) 0.3824(5) 0.4124(4) 0.0702(13) Uani 1 1 d . . . . .
H1O H -0.000807 0.452528 0.466939 0.105 Uiso 0.5 1 calc R U P . .
O2 O 0.0507(6) 0.2312(5) 0.5701(4) 0.0531(9) Uani 1 1 d . . . . .
C11 C 0.0963(8) 0.2533(6) 0.4617(5) 0.0386(10) Uani 1 1 d . . . . .
C12 C 0.2061(7) 0.1123(6) 0.3751(5) 0.0355(10) Uani 1 1 d . . . . .
H12 H 0.191478 0.005371 0.411729 0.043 Uiso 1 1 calc R U . . .

loop_
_atom_site_aniso_label
_atom_site_aniso_U_11
_atom_site_aniso_U_22
_atom_site_aniso_U_33
_atom_site_aniso_U_23
_atom_site_aniso_U_13
_atom_site_aniso_U_12
N10 0.048(2) 0.038(2) 0.0250(19) 0.0058(17) 0.0098(17) 0.0051(19)
C9 0.048(2) 0.038(2) 0.0250(19) 0.0058(17) 0.0098(17) 0.0051(19)
C1 0.058(3) 0.043(3) 0.056(3) 0.013(3) 0.024(3) 0.008(2)
C2 0.044(3) 0.044(3) 0.082(4) 0.009(3) 0.020(3) 0.002(2)
C3 0.045(3) 0.048(3) 0.067(4) -0.006(3) 0.000(3) 0.010(3)
C4 0.047(3) 0.038(3) 0.043(3) -0.004(2) 0.003(2) 0.011(2)
C4A 0.039(2) 0.031(2) 0.034(2) 0.0037(18) 0.0087(19) 0.0073(19)
C9A 0.043(3) 0.031(2) 0.037(2) 0.0071(19) 0.014(2) 0.0069(19)
Br1 0.0543(3) 0.0475(3) 0.0407(3) 0.0049(2) -0.0045(2) 0.0103(2)
Br2 0.0376(3) 0.0726(4) 0.0463(3) 0.0066(3) 0.0068(2) 0.0036(2)
O1 0.125(4) 0.043(2) 0.066(3) 0.024(2) 0.061(3) 0.042(2)
O2 0.067(2) 0.052(2) 0.047(2) 0.0157(17) 0.0247(18) 0.0141(18)
C11 0.039(2) 0.035(3) 0.043(3) 0.011(2) 0.013(2) 0.002(2)
C12 0.040(2) 0.034(2) 0.035(2) 0.0081(19) 0.0096(19) 0.0094(19)

loop_
_atom_type_symbol
_atom_type_description
_atom_type_scat_dispersion_real
_atom_type_scat_dispersion_imag
_atom_type_scat_source
C C 0.0033 0.0016 'International Tables Vol C Tables 4.2.6.8 and 6.1.1.4'
H H 0.0000 0.0000 'International Tables Vol C Tables 4.2.6.8 and 6.1.1.4'
Br Br -0.2901 2.4595 'International Tables Vol C Tables 4.2.6.8 and 6.1.1.4'
N N 0.0061 0.0033 'International Tables Vol C Tables 4.2.6.8 and 6.1.1.4'
O O 0.0106 0.0060 'International Tables Vol C Tables 4.2.6.8 and 6.1.1.4'

loop_
_geom_angle_atom_site_label_1
_geom_angle_atom_site_label_2
_geom_angle_atom_site_label_3
_geom_angle
_geom_angle_site_symmetry_1
_geom_angle_site_symmetry_3
_geom_angle_publ_flag
C4A N10 C9A 122.3(4) . 2_565 ?
C4A N10 H10 118.9 . . ?
C9A N10 H10 118.9 2_565 . ?
C4A C9 C9A 122.3(4) . 2_565 ?
C4A C9 H9 118.9 . . ?
C9A C9 H9 118.9 2_565 . ?
C2 C1 C9A 119.5(5) . . ?
C2 C1 H1 120.2 . . ?
C9A C1 H1 120.2 . . ?
C1 C2 C3 121.6(5) . . ?
C1 C2 H2 119.2 . . ?
C3 C2 H2 119.2 . . ?
C4 C3 C2 120.7(5) . . ?
C4 C3 H3 119.7 . . ?
C2 C3 H3 119.7 . . ?
C3 C4 C4A 120.0(5) . . ?
C3 C4 H4 120.0 . . ?
C4A C4 H4 120.0 . . ?
C9 C4A C4 121.7(4) . . ?
N10 C4A C4 121.7(4) . . ?
C9 C4A C9A 119.3(4) . . ?
N10 C4A C9A 119.3(4) . . ?
C4 C4A C9A 118.9(4) . . ?
N10 C9A C1 122.3(4) 2_565 . ?
N10 C9A C4A 118.4(4) 2_565 . ?
C1 C9A C4A 119.3(5) . . ?
C11 O1 H1O 109.5 . . ?
O2 C11 O1 126.1(5) . . ?
O2 C11 C12 117.6(4) . . ?
O1 C11 C12 116.4(4) . . ?
C11 C12 Br1 112.0(3) . . ?
C11 C12 Br2 108.1(3) . . ?
Br1 C12 Br2 111.3(2) . . ?
C11 C12 H12 108.5 . . ?
Br1 C12 H12 108.5 . . ?
Br2 C12 H12 108.5 . . ?

loop_
_geom_bond_atom_site_label_1
_geom_bond_atom_site_label_2
_geom_bond_distance
_geom_bond_site_symmetry_2
_geom_bond_publ_flag
N10 C4A 1.362(6) . ?
N10 C9A 1.382(6) 2_565 ?
N10 H10 1.0400 . ?
C9 C4A 1.362(6) . ?
C9 C9A 1.382(6) 2_565 ?
C9 H9 0.9500 . ?
C1 C2 1.357(8) . ?
C1 C9A 1.416(7) . ?
C1 H1 0.9500 . ?
C2 C3 1.402(9) . ?
C2 H2 0.9500 . ?
C3 C4 1.357(8) . ?
C3 H3 0.9500 . ?
C4 C4A 1.419(6) . ?
C4 H4 0.9500 . ?
C4A C9A 1.426(6) . ?
Br1 C12 1.931(4) . ?
Br2 C12 1.933(5) . ?
O1 C11 1.264(6) . ?
O1 H1O 0.8400 . ?
O2 C11 1.213(6) . ?
C11 C12 1.525(6) . ?
C12 H12 1.0000 . ?
